data_1520960
loop_
_publ_author_name
'Xie, Lan-Gui'
'Bagutski, Viktor'
'Audisio, Davide'
'Wolf, Larry M.'
'Schmidts, Volker'
'Hofmann, Kathrin'
'Wirtz, Cornelia'
'Thiel, Walter'
'Thiele, Christina M.'
'Maulide, Nuno'

_publ_section_title
;
 Dynamic behaviour of monohaptoallylpalladium species: internal
 coordination as a driving force in allylic alkylation chemistry
;
_journal_issue 10
_journal_name_full 'Chem. Sci.'
_journal_page_first 5734
_journal_paper_doi 10.1039/C5SC01867F
_journal_volume 6
_journal_year 2015
_chemical_formula_sum 'C34 H30 Br N2 O5 P Pd'
_chemical_formula_weight 763.87
_chemical_name_systematic
; 
 ? 
;
_space_group_IT_number 4
_symmetry_cell_setting monoclinic
_symmetry_space_group_name_Hall 'P 2yb'
_symmetry_space_group_name_H-M 'P 1 21 1'
_atom_sites_solution_hydrogens geom
_atom_sites_solution_primary direct
_atom_sites_solution_secondary difmap
_audit_creation_method SHELXL-97
_audit_update_record
;
2014-03-11 deposited with the CCDC.
2015-07-03 downloaded from the CCDC.
;
_cell_angle_alpha 90.00
_cell_angle_beta 95.18(3)
_cell_angle_gamma 90.00
_cell_formula_units_Z 2
_cell_length_a 9.566(2)
_cell_length_b 10.649(2)
_cell_length_c 17.115(3)
_cell_measurement_reflns_used 2000
_cell_measurement_temperature 193(2)
_cell_measurement_theta_max 21.99
_cell_measurement_theta_min 2.14
_cell_volume 1736.4(6)
_computing_cell_refinement 'Stoe X-Area (Stoe & Cie. GmbH, Darmstadt)'
_computing_data_collection 'Stoe X-Area (Stoe & Cie. GmbH, Darmstadt)'
_computing_data_reduction 'Stoe X-Area (Stoe & Cie. GmbH, Darmstadt)'
_computing_structure_refinement 'SHELXL-97 (Sheldrick, 1997)'
_computing_structure_solution 'SHELXS-97 (Sheldrick, 1990)'
_diffrn_ambient_temperature 193(2)
_diffrn_measured_fraction_theta_full 0.995
_diffrn_measured_fraction_theta_max 0.995
_diffrn_measurement_device_type
;
Stoe IPDS II Single Crystal X-ray Diffractometer
;
_diffrn_measurement_method
; 
Imaging-plate diffractometer with two-circle goniometer
;
_diffrn_radiation_monochromator graphite
_diffrn_radiation_source 'fine-focus sealed tube'
_diffrn_radiation_type MoK\a
_diffrn_radiation_wavelength 0.71073
_diffrn_reflns_av_R_equivalents 0.1429
_diffrn_reflns_av_sigmaI/netI 0.1301
_diffrn_reflns_limit_h_max 9
_diffrn_reflns_limit_h_min -9
_diffrn_reflns_limit_k_max 11
_diffrn_reflns_limit_k_min -11
_diffrn_reflns_limit_l_max 17
_diffrn_reflns_limit_l_min -17
_diffrn_reflns_number 15415
_diffrn_reflns_theta_full 21.86
_diffrn_reflns_theta_max 27.5
_diffrn_reflns_theta_min 1.0
_exptl_absorpt_coefficient_mu 1.772
_exptl_absorpt_correction_T_max 0.9185
_exptl_absorpt_correction_T_min 0.6216
_exptl_absorpt_correction_type numerical
_exptl_crystal_colour colorless
_exptl_crystal_density_diffrn 1.461
_exptl_crystal_density_method 'not measured'
_exptl_crystal_description needle
_exptl_crystal_F_000 768
_exptl_crystal_size_max 0.2205
_exptl_crystal_size_mid 0.1648
_exptl_crystal_size_min 0.0342
_refine_diff_density_max 1.408
_refine_diff_density_min -0.495
_refine_diff_density_rms 0.110
_refine_ls_abs_structure_details 'Flack H D (1983), Acta Cryst. A39, 876-881'
_refine_ls_abs_structure_Flack 0.00(2)
_refine_ls_extinction_method none
_refine_ls_goodness_of_fit_ref 1.151
_refine_ls_hydrogen_treatment mixed
_refine_ls_matrix_type full
_refine_ls_number_parameters 396
_refine_ls_number_reflns 4118
_refine_ls_number_restraints 1
_refine_ls_restrained_S_all 1.151
_refine_ls_R_factor_all 0.0909
_refine_ls_R_factor_gt 0.0590
_refine_ls_shift/su_max 0.000
_refine_ls_shift/su_mean 0.000
_refine_ls_structure_factor_coef Fsqd
_refine_ls_weighting_details 'calc w=1/[\s^2^(Fo^2^)+(0.0100P)^2^+0.0000P] where P=(Fo^2^+2Fc^2^)/3'
_refine_ls_weighting_scheme calc
_refine_ls_wR_factor_gt 0.1068
_refine_ls_wR_factor_ref 0.1127
_reflns_number_gt 2755
_reflns_number_total 4118
_reflns_threshold_expression >2sigma(I)
_cod_data_source_file c5sc01867f2.cif
_cod_data_source_block vb4b
_cod_depositor_comments 'Adding full bibliography for 1520960.cif.'
_cod_original_sg_symbol_H-M 'P 21'
_cod_database_code 1520960

loop_
_symmetry_equiv_pos_as_xyz
'x, y, z'
'-x, y+1/2, -z'

loop_
_atom_site_label
_atom_site_type_symbol
_atom_site_fract_x
_atom_site_fract_y
_atom_site_fract_z
_atom_site_U_iso_or_equiv
_atom_site_adp_type
_atom_site_occupancy
_atom_site_symmetry_multiplicity
_atom_site_calc_flag
_atom_site_refinement_flags
Pd1 Pd 0.2950(1) 0.6828(1) -0.11933(6) 0.0486(3) Uani 1 1 d .
Br2 Br 0.1740(2) 0.8907(2) -0.09584(9) 0.0676(5) Uani 1 1 d .
P3 P 0.1806(4) 0.6627(4) -0.2343(2) 0.049(1) Uani 1 1 d .
O1 O 0.392(1) 0.684(1) -0.0054(4) 0.060(3) Uani 1 1 d .
O2 O 0.199(1) 0.7727(9) -0.2997(5) 0.047(3) Uani 1 1 d .
O3 O 0.230(1) 0.5430(9) -0.2826(5) 0.052(3) Uani 1 1 d .
N1 N 0.012(1) 0.661(2) -0.2323(5) 0.059(4) Uani 1 1 d .
N2 N 0.535(1) 0.574(1) 0.0829(6) 0.055(3) Uani 1 1 d .
H2 H 0.5917 0.5110 0.0896 0.066 Uiso 1 1 d R
C1 C 0.467(1) 0.695(2) -0.4315(6) 0.041(3) Uani 1 1 d .
C2 C 0.320(2) 0.776(1) -0.3376(8) 0.042(4) Uani 1 1 d .
C3 C 0.338(1) 0.690(2) -0.3971(5) 0.039(3) Uani 1 1 d .
C4 C 0.156(2) 0.585(1) -0.4969(7) 0.039(4) Uani 1 1 d .
C5 C 0.631(2) 0.659(1) 0.2055(7) 0.051(4) Uani 1 1 d .
H5 H 0.7159 0.6185 0.1997 0.061 Uiso 1 1 calc R
C6 C 0.420(2) 0.863(1) -0.3121(7) 0.049(4) Uani 1 1 d .
H6 H 0.4065 0.9145 -0.2695 0.059 Uiso 1 1 calc R
C7 C 0.563(2) 0.786(2) -0.4073(8) 0.041(4) Uani 1 1 d .
C8 C 0.520(2) 0.647(1) 0.1491(7) 0.053(5) Uani 1 1 d .
C9 C 0.197(1) 0.655(1) -0.5595(6) 0.040(4) Uani 1 1 d .
H9 H 0.2684 0.7139 -0.5514 0.048 Uiso 1 1 calc R
C10 C 0.400(2) 0.704(2) 0.1616(6) 0.067(5) Uani 1 1 d .
H10 H 0.3248 0.6929 0.1236 0.080 Uiso 1 1 calc R
C11 C 0.020(2) 0.548(2) -0.6481(9) 0.058(5) Uani 1 1 d .
H11 H -0.0213 0.5320 -0.6984 0.070 Uiso 1 1 calc R
C12 C 0.729(2) 0.706(2) -0.4964(8) 0.056(4) Uani 1 1 d .
H12 H 0.8144 0.7096 -0.5186 0.068 Uiso 1 1 calc R
C13 C 0.496(2) 0.792(2) 0.2828(7) 0.065(5) Uani 1 1 d .
C14 C -0.027(2) 0.485(2) -0.586(1) 0.072(6) Uani 1 1 d .
H14 H -0.1040 0.4313 -0.5931 0.086 Uiso 1 1 calc R
C15 C 0.505(2) 0.605(1) -0.4858(8) 0.045(4) Uani 1 1 d .
H15 H 0.4430 0.5406 -0.5010 0.055 Uiso 1 1 calc R
C16 C -0.092(2) 0.694(2) -0.2974(7) 0.091(6) Uani 1 1 d .
H16A H -0.0448 0.7089 -0.3439 0.137 Uiso 1 1 calc R
H16B H -0.1402 0.7693 -0.2842 0.137 Uiso 1 1 calc R
H16C H -0.1576 0.6271 -0.3066 0.137 Uiso 1 1 calc R
C17 C 0.225(2) 0.601(1) -0.4197(7) 0.040(4) Uani 1 1 d .
C18 C 0.066(2) 0.445(2) -0.3736(8) 0.064(5) Uani 1 1 d .
H18 H 0.0379 0.3986 -0.3318 0.077 Uiso 1 1 calc R
C19 C 0.478(2) 0.882(2) 0.3523(8) 0.080(5) Uani 1 1 d .
H19A H 0.3945 0.8609 0.3761 0.120 Uiso 1 1 calc R
H19B H 0.4720 0.9669 0.3333 0.120 Uiso 1 1 calc R
H19C H 0.5580 0.8743 0.3904 0.120 Uiso 1 1 calc R
C20 C -0.004(2) 0.429(2) -0.4508(9) 0.062(5) Uani 1 1 d .
H20 H -0.0775 0.3723 -0.4604 0.074 Uiso 1 1 calc R
C21 C 0.129(2) 0.634(2) -0.6377(9) 0.067(5) Uani 1 1 d .
H21 H 0.1569 0.6788 -0.6802 0.080 Uiso 1 1 calc R
C22 C 0.497(2) 0.501(2) -0.0512(8) 0.072(5) Uani 1 1 d .
H22 H 0.5010 0.4126 -0.0349 0.087 Uiso 1 1 calc R
C23 C 0.615(2) 0.731(1) 0.2710(9) 0.063(5) Uani 1 1 d .
H23 H 0.6908 0.7387 0.3088 0.075 Uiso 1 1 calc R
C24 C 0.539(2) 0.874(2) -0.3492(7) 0.055(4) Uani 1 1 d .
H24 H 0.6031 0.9383 -0.3363 0.066 Uiso 1 1 calc R
C25 C 0.696(2) 0.793(2) -0.4426(9) 0.058(5) Uani 1 1 d .
H25 H 0.7587 0.8579 -0.4285 0.070 Uiso 1 1 calc R
C26 C -0.051(2) 0.624(2) -0.1607(8) 0.086(7) Uani 1 1 d .
H26A H 0.0214 0.6022 -0.1205 0.129 Uiso 1 1 calc R
H26B H -0.1112 0.5525 -0.1717 0.129 Uiso 1 1 calc R
H26C H -0.1054 0.6923 -0.1430 0.129 Uiso 1 1 calc R
C27 C 0.173(2) 0.529(2) -0.3617(8) 0.052(4) Uani 1 1 d .
C28 C 0.376(2) 0.777(2) 0.2267(8) 0.068(5) Uani 1 1 d .
H28 H 0.2895 0.8131 0.2333 0.082 Uiso 1 1 calc R
C29 C 0.470(2) 0.591(1) 0.0110(8) 0.057(4) Uani 1 1 d .
C30 C 0.633(2) 0.610(2) -0.5173(8) 0.069(5) Uani 1 1 d .
H30 H 0.6556 0.5484 -0.5528 0.083 Uiso 1 1 calc R
C31 C 0.043(2) 0.502(2) -0.5105(9) 0.051(4) Uani 1 1 d .
C32 C 0.635(3) 0.550(2) -0.095(1) 0.116(8) Uani 1 1 d .
H32 H 0.7308 0.5564 -0.0787 0.139 Uiso 1 1 calc R
C33 C 0.555(2) 0.577(2) -0.163(1) 0.109(7) Uiso 1 1 d .
H33 H 0.5778 0.6119 -0.2098 0.130 Uiso 1 1 calc R
C34 C 0.404(2) 0.528(2) -0.1334(8) 0.081(6) Uani 1 1 d .
H34 H 0.3570 0.4571 -0.1611 0.097 Uiso 1 1 calc R
O4 O 0.007(1) 0.272(1) -0.1588(5) 0.066(3) Uani 1 1 d .
O5 O 0.197(1) 0.319(1) -0.0247(5) 0.074(3) Uani 1 1 d .

loop_
_atom_site_aniso_label
_atom_site_aniso_U_11
_atom_site_aniso_U_22
_atom_site_aniso_U_33
_atom_site_aniso_U_23
_atom_site_aniso_U_13
_atom_site_aniso_U_12
Pd1 0.0579(8) 0.0562(8) 0.0301(5) -0.0014(7) -0.0044(5) 0.0034(9)
Br2 0.072(1) 0.063(1) 0.065(1) -0.0063(9) -0.0095(9) 0.006(1)
P3 0.059(3) 0.053(3) 0.033(2) 0.005(2) -0.004(2) -0.006(3)
O1 0.083(7) 0.058(7) 0.038(5) -0.017(7) -0.005(5) 0.014(9)
O2 0.059(8) 0.055(7) 0.024(5) -0.009(5) -0.007(5) 0.021(6)
O3 0.074(8) 0.055(7) 0.025(5) 0.007(5) -0.005(5) 0.003(6)
N1 0.047(7) 0.08(1) 0.044(6) -0.004(8) -0.010(5) 0.014(8)
N2 0.061(9) 0.064(9) 0.040(7) 0.002(7) 0.003(7) -0.004(7)
C1 0.051(9) 0.038(9) 0.031(6) 0.008(8) -0.020(7) -0.01(1)
C2 0.04(1) 0.04(1) 0.041(8) 0.019(8) 0.001(8) 0.008(8)
C3 0.050(9) 0.044(8) 0.022(5) -0.01(1) 0.002(6) 0.01(1)
C4 0.04(1) 0.05(1) 0.029(8) -0.001(7) 0.011(7) 0.004(8)
C5 0.07(1) 0.04(1) 0.036(7) -0.006(7) -0.015(7) 0.000(9)
C6 0.08(1) 0.04(1) 0.033(8) -0.002(7) -0.004(8) -0.003(9)
C7 0.03(1) 0.06(1) 0.029(8) 0.007(8) -0.012(7) 0.006(8)
C8 0.07(1) 0.04(1) 0.040(8) -0.015(7) -0.014(8) 0.027(9)
C9 0.051(9) 0.03(1) 0.033(6) -0.008(7) -0.005(6) 0.003(7)
C10 0.13(2) 0.06(1) 0.017(6) -0.001(8) 0.002(8) 0.01(1)
C11 0.05(1) 0.08(1) 0.04(1) -0.008(9) -0.031(9) -0.01(1)
C12 0.07(1) 0.04(1) 0.055(8) 0.015(9) -0.013(8) -0.02(1)
C13 0.10(2) 0.08(1) 0.018(8) -0.001(8) 0.016(9) -0.01(1)
C14 0.07(1) 0.09(2) 0.05(1) -0.04(1) -0.01(1) 0.03(1)
C15 0.04(1) 0.05(1) 0.049(8) -0.004(8) 0.007(8) -0.014(8)
C16 0.08(1) 0.13(2) 0.062(9) -0.02(1) -0.033(8) 0.02(2)
C17 0.04(1) 0.048(9) 0.029(7) 0.003(7) 0.004(7) 0.004(8)
C18 0.09(2) 0.06(1) 0.041(9) 0.003(8) 0.007(9) 0.02(1)
C19 0.11(2) 0.08(1) 0.051(9) -0.01(1) 0.010(9) -0.01(1)
C20 0.04(1) 0.08(2) 0.07(1) -0.02(1) -0.013(8) -0.026(9)
C21 0.08(1) 0.06(1) 0.06(1) 0.011(8) -0.009(9) 0.02(1)
C22 0.09(2) 0.08(1) 0.043(9) -0.006(9) 0.012(9) 0.03(1)
C23 0.07(1) 0.05(1) 0.06(1) 0.007(8) -0.019(9) -0.002(9)
C24 0.07(1) 0.06(1) 0.037(8) 0.018(9) -0.014(8) -0.01(1)
C25 0.06(1) 0.06(1) 0.06(1) 0.016(9) -0.015(9) -0.004(9)
C26 0.05(1) 0.14(2) 0.06(1) 0.01(1) 0.009(8) -0.04(1)
C27 0.05(1) 0.06(1) 0.05(1) -0.010(8) -0.008(8) -0.023(9)
C28 0.08(1) 0.08(1) 0.046(9) 0.003(9) -0.007(9) 0.008(9)
C29 0.07(1) 0.06(1) 0.039(9) -0.010(9) -0.002(9) 0.01(1)
C30 0.08(2) 0.09(1) 0.035(8) 0.017(8) -0.01(1) 0.01(1)
C31 0.04(1) 0.07(1) 0.042(9) -0.012(9) -0.009(8) 0.01(1)
C32 0.13(2) 0.09(2) 0.11(2) 0.04(1) -0.05(2) 0.01(2)
C34 0.10(2) 0.08(1) 0.05(1) 0.001(9) -0.04(1) -0.01(1)
O4 0.055(7) 0.112(9) 0.028(5) 0.017(5) -0.007(5) 0.025(6)
O5 0.050(7) 0.121(10) 0.051(6) 0.000(6) 0.010(5) -0.021(6)

loop_
_atom_type_symbol
_atom_type_description
_atom_type_scat_dispersion_real
_atom_type_scat_dispersion_imag
_atom_type_scat_source
C C 0.0033 0.0016 'International Tables Vol C Tables 4.2.6.8 and 6.1.1.4'
H H 0.0000 0.0000 'International Tables Vol C Tables 4.2.6.8 and 6.1.1.4'
Br Br -0.2901 2.4595 'International Tables Vol C Tables 4.2.6.8 and 6.1.1.4'
N N 0.0061 0.0033 'International Tables Vol C Tables 4.2.6.8 and 6.1.1.4'
O O 0.0106 0.0060 'International Tables Vol C Tables 4.2.6.8 and 6.1.1.4'
P P 0.1023 0.0942 'International Tables Vol C Tables 4.2.6.8 and 6.1.1.4'
Pd Pd -0.9988 1.0072 'International Tables Vol C Tables 4.2.6.8 and 6.1.1.4'

loop_
_geom_angle_atom_site_label_1
_geom_angle_atom_site_label_2
_geom_angle_atom_site_label_3
_geom_angle
C34 Pd1 O1 85.6(5)
C34 Pd1 P3 92.1(4)
O1 Pd1 P3 173.4(4)
C34 Pd1 Br2 175.0(5)
O1 Pd1 Br2 91.0(4)
P3 Pd1 Br2 91.69(13)
N1 P3 O3 110.0(7)
N1 P3 O2 101.1(6)
O3 P3 O2 99.1(5)
N1 P3 Pd1 113.8(4)
O3 P3 Pd1 113.2(4)
O2 P3 Pd1 118.1(4)
C29 O1 Pd1 114.2(9)
C2 O2 P3 119.3(8)
C27 O3 P3 117.8(9)
C16 N1 C26 113.2(12)
C16 N1 P3 126.1(10)
C26 N1 P3 120.6(9)
C29 N2 C8 126.7(13)
C29 N2 H2 117.3
C8 N2 H2 116.0
C7 C1 C15 118.1(13)
C7 C1 C3 118.9(14)
C15 C1 C3 122.9(15)
O2 C2 C6 117.4(14)
O2 C2 C3 119.6(14)
C6 C2 C3 122.9(14)
C2 C3 C1 117.0(15)
C2 C3 C17 118.6(12)
C1 C3 C17 124.4(13)
C9 C4 C31 118.4(13)
C9 C4 C17 120.8(13)
C31 C4 C17 120.8(13)
C8 C5 C23 118.9(14)
C8 C5 H5 120.6
C23 C5 H5 120.6
C24 C6 C2 120.0(14)
C24 C6 H6 120.0
C2 C6 H6 120.0
C1 C7 C24 122.7(14)
C1 C7 C25 119.7(14)
C24 C7 C25 117.6(14)
C10 C8 C5 118.3(13)
C10 C8 N2 122.5(13)
C5 C8 N2 119.2(14)
C4 C9 C21 119.8(14)
C4 C9 H9 120.1
C21 C9 H9 120.1
C8 C10 C28 125.6(15)
C8 C10 H10 117.2
C28 C10 H10 117.2
C14 C11 C21 121.3(15)
C14 C11 H11 119.3
C21 C11 H11 119.3
C25 C12 C30 118.9(16)
C25 C12 H12 120.6
C30 C12 H12 120.6
C23 C13 C28 119.0(15)
C23 C13 C19 124.5(17)
C28 C13 C19 116.4(17)
C11 C14 C31 118.9(18)
C11 C14 H14 120.6
C31 C14 H14 120.6
C30 C15 C1 121.9(14)
C30 C15 H15 119.0
C1 C15 H15 119.0
N1 C16 H16A 109.5
N1 C16 H16B 109.5
H16A C16 H16B 109.5
N1 C16 H16C 109.5
H16A C16 H16C 109.5
H16B C16 H16C 109.5
C27 C17 C4 115.8(13)
C27 C17 C3 118.2(12)
C4 C17 C3 125.9(12)
C27 C18 C20 119.9(15)
C27 C18 H18 120.0
C20 C18 H18 120.0
C13 C19 H19A 109.5
C13 C19 H19B 109.5
H19A C19 H19B 109.5
C13 C19 H19C 109.5
H19A C19 H19C 109.5
H19B C19 H19C 109.5
C31 C20 C18 116.9(15)
C31 C20 H20 121.6
C18 C20 H20 121.6
C11 C21 C9 119.2(15)
C11 C21 H21 120.4
C9 C21 H21 120.4
C29 C22 C34 113.2(14)
C29 C22 C32 108.5(16)
C34 C22 C32 87.3(12)
C29 C22 H22 114.9
C34 C22 H22 114.9
C32 C22 H22 114.9
C13 C23 C5 123.4(16)
C13 C23 H23 118.3
C5 C23 H23 118.3
C6 C24 C7 118.2(15)
C6 C24 H24 120.9
C7 C24 H24 120.9
C12 C25 C7 120.5(15)
C12 C25 H25 119.7
C7 C25 H25 119.7
N1 C26 H26A 109.5
N1 C26 H26B 109.5
H26A C26 H26B 109.5
N1 C26 H26C 109.5
H26A C26 H26C 109.5
H26B C26 H26C 109.5
C18 C27 C17 124.7(14)
C18 C27 O3 115.5(14)
C17 C27 O3 119.7(13)
C10 C28 C13 114.7(16)
C10 C28 H28 122.6
C13 C28 H28 122.6
O1 C29 N2 121.7(13)
O1 C29 C22 119.4(13)
N2 C29 C22 118.8(15)
C15 C30 C12 120.8(16)
C15 C30 H30 119.6
C12 C30 H30 119.6
C20 C31 C4 121.9(13)
C20 C31 C14 115.9(17)
C4 C31 C14 122.2(16)
C33 C32 C22 92.3(17)
C33 C32 H32 133.9
C22 C32 H32 133.9
C32 C33 C34 96.5(17)
C32 C33 H33 131.8
C34 C33 H33 131.8
C22 C34 C33 83.9(13)
C22 C34 Pd1 107.3(10)
C33 C34 Pd1 105.0(12)
C22 C34 H34 118.3
C33 C34 H34 118.3
Pd1 C34 H34 118.3

loop_
_geom_bond_atom_site_label_1
_geom_bond_atom_site_label_2
_geom_bond_distance
Pd1 C34 1.978(18)
Pd1 O1 2.084(8)
Pd1 P3 2.174(3)
Pd1 Br2 2.547(2)
P3 N1 1.613(11)
P3 O3 1.615(11)
P3 O2 1.641(11)
O1 C29 1.260(18)
O2 C2 1.373(19)
O3 C27 1.421(15)
N1 C16 1.469(15)
N1 C26 1.471(16)
N2 C29 1.340(16)
N2 C8 1.397(16)
N2 H2 0.8600
C1 C7 1.38(2)
C1 C15 1.41(2)
C1 C3 1.409(16)
C2 C6 1.378(19)
C2 C3 1.396(19)
C3 C17 1.466(19)
C4 C9 1.387(17)
C4 C31 1.40(2)
C4 C17 1.431(17)
C5 C8 1.376(16)
C5 C23 1.381(19)
C5 H5 0.9300
C6 C24 1.358(19)
C6 H6 0.9300
C7 C24 1.40(2)
C7 C25 1.46(2)
C8 C10 1.33(2)
C9 C21 1.452(17)
C9 H9 0.9300
C10 C28 1.40(2)
C10 H10 0.9300
C11 C14 1.37(2)
C11 C21 1.39(2)
C11 H11 0.9300
C12 C25 1.37(2)
C12 C30 1.40(2)
C12 H12 0.9300
C13 C23 1.34(2)
C13 C28 1.44(2)
C13 C19 1.55(2)
C14 C31 1.41(2)
C14 H14 0.9300
C15 C30 1.38(2)
C15 H15 0.9300
C16 H16A 0.9600
C16 H16B 0.9600
C16 H16C 0.9600
C17 C27 1.379(19)
C18 C27 1.36(2)
C18 C20 1.436(19)
C18 H18 0.9300
C19 H19A 0.9600
C19 H19B 0.9600
C19 H19C 0.9600
C20 C31 1.39(2)
C20 H20 0.9300
C21 H21 0.9300
C22 C29 1.47(2)
C22 C34 1.622(19)
C22 C32 1.66(3)
C22 H22 0.9800
C23 H23 0.9300
C24 H24 0.9300
C25 H25 0.9300
C26 H26A 0.9600
C26 H26B 0.9600
C26 H26C 0.9600
C28 H28 0.9300
C30 H30 0.9300
C32 C33 1.37(2)
C32 H32 0.9300
C33 C34 1.66(3)
C33 H33 0.9300
C34 H34 0.9800

loop_
_geom_torsion_atom_site_label_1
_geom_torsion_atom_site_label_2
_geom_torsion_atom_site_label_3
_geom_torsion_atom_site_label_4
_geom_torsion
C34 Pd1 P3 N1 124.5(9)
O1 Pd1 P3 N1 56(3)
Br2 Pd1 P3 N1 -58.8(6)
C34 Pd1 P3 O3 -2.1(7)
O1 Pd1 P3 O3 -71(3)
Br2 Pd1 P3 O3 174.6(4)
C34 Pd1 P3 O2 -117.2(7)
O1 Pd1 P3 O2 174(3)
Br2 Pd1 P3 O2 59.5(5)
C34 Pd1 O1 C29 -3.4(12)
P3 Pd1 O1 C29 66(3)
Br2 Pd1 O1 C29 -179.7(11)
N1 P3 O2 C2 -158.8(11)
O3 P3 O2 C2 -46.1(11)
Pd1 P3 O2 C2 76.4(10)
N1 P3 O3 C27 58.2(11)
O2 P3 O3 C27 -47.3(11)
Pd1 P3 O3 C27 -173.2(9)
O3 P3 N1 C16 -75.7(17)
O2 P3 N1 C16 28.4(17)
Pd1 P3 N1 C16 156.1(15)
O3 P3 N1 C26 104.6(13)
O2 P3 N1 C26 -151.3(13)
Pd1 P3 N1 C26 -23.6(16)
P3 O2 C2 C6 -101.5(12)
P3 O2 C2 C3 75.8(14)
O2 C2 C3 C1 -177.4(12)
C6 C2 C3 C1 -0.2(19)
O2 C2 C3 C17 2.6(18)
C6 C2 C3 C17 179.9(12)
C7 C1 C3 C2 -2.7(19)
C15 C1 C3 C2 173.0(12)
C7 C1 C3 C17 177.3(12)
C15 C1 C3 C17 -7(2)
O2 C2 C6 C24 -177.6(12)
C3 C2 C6 C24 5(2)
C15 C1 C7 C24 -175.1(12)
C3 C1 C7 C24 1(2)
C15 C1 C7 C25 4.5(19)
C3 C1 C7 C25 -179.6(12)
C23 C5 C8 C10 -2(2)
C23 C5 C8 N2 -179.8(13)
C29 N2 C8 C10 33(2)
C29 N2 C8 C5 -150.0(14)
C31 C4 C9 C21 -4(2)
C17 C4 C9 C21 177.9(13)
C5 C8 C10 C28 2(2)
N2 C8 C10 C28 179.1(15)
C21 C11 C14 C31 -5(3)
C7 C1 C15 C30 -3(2)
C3 C1 C15 C30 -178.3(12)
C9 C4 C17 C27 178.8(13)
C31 C4 C17 C27 0(2)
C9 C4 C17 C3 2(2)
C31 C4 C17 C3 -176.2(14)
C2 C3 C17 C27 -53.2(19)
C1 C3 C17 C27 126.8(15)
C2 C3 C17 C4 123.1(14)
C1 C3 C17 C4 -57(2)
C27 C18 C20 C31 0(2)
C14 C11 C21 C9 3(2)
C4 C9 C21 C11 2(2)
C28 C13 C23 C5 3(3)
C19 C13 C23 C5 -174.9(14)
C8 C5 C23 C13 0(2)
C2 C6 C24 C7 -7.0(19)
C1 C7 C24 C6 4(2)
C25 C7 C24 C6 -175.5(12)
C30 C12 C25 C7 0.5(19)
C1 C7 C25 C12 -3.6(19)
C24 C7 C25 C12 176.1(12)
C20 C18 C27 C17 -1(3)
C20 C18 C27 O3 176.6(13)
C4 C17 C27 C18 1(2)
C3 C17 C27 C18 178.0(15)
C4 C17 C27 O3 -176.5(12)
C3 C17 C27 O3 0(2)
P3 O3 C27 C18 -100.0(15)
P3 O3 C27 C17 78.0(16)
C8 C10 C28 C13 1(2)
C23 C13 C28 C10 -3(2)
C19 C13 C28 C10 174.7(14)
Pd1 O1 C29 N2 -176.8(11)
Pd1 O1 C29 C22 6(2)
C8 N2 C29 O1 5(2)
C8 N2 C29 C22 -178.3(15)
C34 C22 C29 O1 -7(2)
C32 C22 C29 O1 88.4(18)
C34 C22 C29 N2 176.4(14)
C32 C22 C29 N2 -88.4(17)
C1 C15 C30 C12 -1(2)
C25 C12 C30 C15 2(2)
C18 C20 C31 C4 2(2)
C18 C20 C31 C14 179.9(14)
C9 C4 C31 C20 179.7(14)
C17 C4 C31 C20 -2(2)
C9 C4 C31 C14 2(2)
C17 C4 C31 C14 -179.8(14)
C11 C14 C31 C20 -175.7(15)
C11 C14 C31 C4 2(2)
C29 C22 C32 C33 -111.3(17)
C34 C22 C32 C33 2.2(15)
C22 C32 C33 C34 -2.2(15)
C29 C22 C34 C33 107.2(17)
C32 C22 C34 C33 -1.9(13)
C29 C22 C34 Pd1 3.4(18)
C32 C22 C34 Pd1 -105.7(12)
C32 C33 C34 C22 2.3(15)
C32 C33 C34 Pd1 108.6(14)
O1 Pd1 C34 C22 -0.3(11)
P3 Pd1 C34 C22 -174.1(11)
Br2 Pd1 C34 C22 47(6)
O1 Pd1 C34 C33 -88.4(10)
P3 Pd1 C34 C33 97.7(10)
Br2 Pd1 C34 C33 -41(6)
